data_4112689
loop_
_publ_author_name
'Xuyang He'
'Bruce C. Noll'
'Alicia Beatty'
'Robert E. Mulvey'
'Kenneth W. Henderson'

_publ_contact_author_address
; 
 Department of Chemistry and Biochemistry
 University of Notre Dame
 Notre Dame, IN 46556
;
_publ_contact_author_email Kenneth.W.Henderson.43@nd.edu
_publ_contact_author_fax 574.631.6652
_publ_contact_author_name 'Professor Kenneth W. Henderson'
_publ_contact_author_phone 574.631.8025
_publ_section_title
;
 Ketone Deprotonation Mediated by Mono- and Heterobimetallic Alkali and
 Alkaline Earth Metal Amide Bases: Structural Characterization of
 Potassium, Calcium, and Mixed Potassium-Calcium Enolates
;
_journal_name_full 'Journal of the American Chemical Society'
_journal_page_first 7444
_journal_page_last 7445
_journal_paper_doi 10.1021/ja048750m
_journal_volume 126
_journal_year 2004
_chemical_formula_sum 'C37 H47 Ca K O4'
_chemical_formula_weight 634.93
_chemical_name_systematic
; 
 ? 
;
_space_group_IT_number 14
_symmetry_cell_setting monoclinic
_symmetry_space_group_name_Hall '-P 2ybc'
_symmetry_space_group_name_H-M 'P 1 21/c 1'
_atom_sites_solution_hydrogens geom
_atom_sites_solution_primary direct
_atom_sites_solution_secondary difmap
_audit_creation_method SHELXL-97
_cell_angle_alpha 90.00
_cell_angle_beta 96.340(2)
_cell_angle_gamma 90.00
_cell_formula_units_Z 4
_cell_length_a 11.3419(13)
_cell_length_b 23.324(3)
_cell_length_c 13.5278(16)
_cell_measurement_reflns_used 6410
_cell_measurement_temperature 100(2)
_cell_measurement_theta_max 28.31
_cell_measurement_theta_min 2.39
_cell_volume 3556.7(7)
_computing_cell_refinement 'Bruker SMART/SAINT'
_computing_data_collection 'Bruker SMART'
_computing_data_reduction 'Bruker SHELXTL'
_computing_molecular_graphics 'Bruker SHELXTL'
_computing_publication_material 'Bruker SHELXTL'
_computing_structure_refinement 'SHELXL-97 (Sheldrick, 1997)'
_computing_structure_solution 'SHELXS-97 (Sheldrick, 1990)'
_diffrn_ambient_temperature 100(2)
_diffrn_measured_fraction_theta_full 0.998
_diffrn_measured_fraction_theta_max 0.998
_diffrn_measurement_device_type 'Bruker SMART APEX CCD'
_diffrn_measurement_method '\w scans'
_diffrn_radiation_monochromator graphite
_diffrn_radiation_source 'fine-focus sealed tube'
_diffrn_radiation_type MoK\a
_diffrn_radiation_wavelength 0.71073
_diffrn_reflns_av_R_equivalents 0.0755
_diffrn_reflns_av_sigmaI/netI 0.0694
_diffrn_reflns_limit_h_max 15
_diffrn_reflns_limit_h_min -15
_diffrn_reflns_limit_k_max 31
_diffrn_reflns_limit_k_min -30
_diffrn_reflns_limit_l_max 18
_diffrn_reflns_limit_l_min -18
_diffrn_reflns_number 35252
_diffrn_reflns_theta_full 28.35
_diffrn_reflns_theta_max 28.35
_diffrn_reflns_theta_min 1.81
_exptl_absorpt_coefficient_mu 0.329
_exptl_absorpt_correction_T_max 0.9811
_exptl_absorpt_correction_T_min 0.7656
_exptl_absorpt_correction_type multi-scan
_exptl_absorpt_process_details SADABS
_exptl_crystal_colour colorless
_exptl_crystal_density_diffrn 1.186
_exptl_crystal_description block
_exptl_crystal_F_000 1360
_exptl_crystal_size_max 0.43
_exptl_crystal_size_mid 0.38
_exptl_crystal_size_min 0.35
_refine_diff_density_max 0.577
_refine_diff_density_min -0.605
_refine_diff_density_rms 0.076
_refine_ls_extinction_method none
_refine_ls_goodness_of_fit_ref 1.006
_refine_ls_hydrogen_treatment mixed
_refine_ls_matrix_type full
_refine_ls_number_parameters 388
_refine_ls_number_reflns 8853
_refine_ls_number_restraints 0
_refine_ls_restrained_S_all 1.006
_refine_ls_R_factor_all 0.0754
_refine_ls_R_factor_gt 0.0517
_refine_ls_shift/su_max 0.001
_refine_ls_shift/su_mean 0.000
_refine_ls_structure_factor_coef Fsqd
_refine_ls_weighting_details 'calc w=1/[\s^2^(Fo^2^)+(0.0873P)^2^+0.0000P] where P=(Fo^2^+2Fc^2^)/3'
_refine_ls_weighting_scheme calc
_refine_ls_wR_factor_gt 0.1454
_refine_ls_wR_factor_ref 0.1553
_reflns_number_gt 6163
_reflns_number_total 8853
_reflns_threshold_expression >2sigma(I)
_cod_data_source_file ja048750msi20040304_085106.cif
_cod_data_source_block kwh1603m
_cod_database_code 4112689

loop_
_symmetry_equiv_pos_as_xyz
'x, y, z'
'-x, y+1/2, -z+1/2'
'-x, -y, -z'
'x, -y-1/2, z-1/2'

loop_
_atom_site_label
_atom_site_type_symbol
_atom_site_fract_x
_atom_site_fract_y
_atom_site_fract_z
_atom_site_U_iso_or_equiv
_atom_site_adp_type
_atom_site_occupancy
_atom_site_symmetry_multiplicity
_atom_site_calc_flag
_atom_site_refinement_flags
CA1 K 0.47755(4) 0.531278(19) 0.12116(3) 0.01282(11) Uani 1 1 d .
O1 O 0.43251(13) 0.45150(7) 0.02420(11) 0.0182(3) Uani 1 1 d .
C1 C 0.32734(19) 0.42632(10) 0.03114(16) 0.0166(4) Uani 1 1 d .
K1 Ca 0.37166(5) 0.61509(2) -0.10820(4) 0.02922(15) Uani 1 1 d .
O2 O 0.37409(15) 0.61033(7) 0.08649(12) 0.0233(4) Uani 1 1 d .
C2 C 0.2267(2) 0.45539(10) 0.03655(18) 0.0228(5) Uani 1 1 d .
H2A H 0.2234 0.4972 0.0364 0.027 Uiso 1 1 d R
H2B H 0.1508 0.4356 0.0443 0.027 Uiso 1 1 d R
C3 C 0.32813(19) 0.36174(10) 0.03198(16) 0.0173(4) Uani 1 1 d .
O3 O 0.37205(14) 0.51441(7) -0.20704(12) 0.0206(3) Uani 1 1 d .
O4 O 0.37114(14) 0.51915(8) 0.26404(12) 0.0252(4) Uani 1 1 d .
C4 C 0.32006(19) 0.33162(10) -0.05784(16) 0.0178(4) Uani 1 1 d .
C5 C 0.3177(2) 0.27181(10) -0.05645(17) 0.0208(5) Uani 1 1 d .
H5A H 0.3102 0.2516 -0.1177 0.025 Uiso 1 1 calc R
C6 C 0.3261(2) 0.24102(10) 0.03197(18) 0.0233(5) Uani 1 1 d .
C7 C 0.3371(2) 0.27163(10) 0.12023(18) 0.0228(5) Uani 1 1 d .
H7A H 0.3437 0.2513 0.1814 0.027 Uiso 1 1 calc R
C8 C 0.3388(2) 0.33148(10) 0.12216(17) 0.0197(5) Uani 1 1 d .
C9 C 0.3192(2) 0.36242(10) -0.15606(17) 0.0223(5) Uani 1 1 d .
H9A H 0.3134 0.3343 -0.2102 0.027 Uiso 1 1 calc R
H9B H 0.3927 0.3845 -0.1566 0.027 Uiso 1 1 calc R
H9C H 0.2511 0.3884 -0.1652 0.027 Uiso 1 1 calc R
C10 C 0.3253(2) 0.17638(11) 0.0303(2) 0.0306(6) Uani 1 1 d .
H10A H 0.3320 0.1618 0.0987 0.037 Uiso 1 1 calc R
H10B H 0.3923 0.1625 -0.0028 0.037 Uiso 1 1 calc R
H10C H 0.2509 0.1628 -0.0059 0.037 Uiso 1 1 calc R
C11 C 0.3494(2) 0.36250(11) 0.22087(17) 0.0253(5) Uani 1 1 d .
H11A H 0.3553 0.3344 0.2751 0.030 Uiso 1 1 calc R
H11B H 0.2792 0.3866 0.2246 0.030 Uiso 1 1 calc R
H11C H 0.4206 0.3866 0.2269 0.030 Uiso 1 1 calc R
C12 C 0.3287(2) 0.66167(10) 0.09896(18) 0.0214(5) Uani 1 1 d .
C13 C 0.3619(2) 0.70989(11) 0.0553(2) 0.0298(6) Uani 1 1 d .
H13A H 0.4266 0.7109 0.0166 0.036 Uiso 1 1 d R
H13B H 0.3250 0.7485 0.0651 0.036 Uiso 1 1 d R
C14 C 0.2337(2) 0.66326(10) 0.16866(18) 0.0210(5) Uani 1 1 d .
C15 C 0.2652(2) 0.67614(11) 0.26943(19) 0.0280(5) Uani 1 1 d .
C16 C 0.1795(2) 0.67279(13) 0.3352(2) 0.0338(6) Uani 1 1 d .
H16A H 0.2009 0.6814 0.4034 0.041 Uiso 1 1 calc R
C17 C 0.0633(2) 0.65720(11) 0.3036(2) 0.0316(6) Uani 1 1 d .
C18 C 0.0339(2) 0.64550(11) 0.2041(2) 0.0299(6) Uani 1 1 d .
H18A H -0.0454 0.6351 0.1814 0.036 Uiso 1 1 calc R
C19 C 0.1166(2) 0.64849(10) 0.1359(2) 0.0250(5) Uani 1 1 d .
C20 C 0.3905(3) 0.69219(16) 0.3072(2) 0.0464(8) Uani 1 1 d .
H20A H 0.4393 0.6924 0.2518 0.056 Uiso 1 1 calc R
H20B H 0.4226 0.6642 0.3571 0.056 Uiso 1 1 calc R
H20C H 0.3913 0.7304 0.3374 0.056 Uiso 1 1 calc R
C21 C -0.0290(3) 0.65420(15) 0.3764(3) 0.0468(8) Uani 1 1 d .
H21A H 0.0082 0.6634 0.4434 0.056 Uiso 1 1 calc R
H21B H -0.0624 0.6154 0.3761 0.056 Uiso 1 1 calc R
H21C H -0.0924 0.6818 0.3569 0.056 Uiso 1 1 calc R
C22 C 0.0803(2) 0.63527(14) 0.0281(2) 0.0378(7) Uani 1 1 d .
H22A H -0.0043 0.6258 0.0185 0.045 Uiso 1 1 calc R
H22B H 0.1265 0.6026 0.0078 0.045 Uiso 1 1 calc R
H22C H 0.0952 0.6688 -0.0124 0.045 Uiso 1 1 calc R
C23 C 0.2810(2) 0.51120(10) -0.27752(17) 0.0188(5) Uani 1 1 d .
C24 C 0.2605(2) 0.46863(11) -0.34244(18) 0.0237(5) Uani 1 1 d .
H24A H 0.1907 0.4690 -0.3859 0.028 Uiso 1 1 d R
H24B H 0.3099 0.4357 -0.3383 0.028 Uiso 1 1 d R
C25 C 0.19744(19) 0.56152(10) -0.28156(16) 0.0190(5) Uani 1 1 d .
C26 C 0.0925(2) 0.55773(10) -0.23477(17) 0.0209(5) Uani 1 1 d .
C27 C 0.0177(2) 0.60484(11) -0.2368(2) 0.0267(5) Uani 1 1 d .
H27A H -0.0526 0.6023 -0.2048 0.032 Uiso 1 1 calc R
C28 C 0.0423(2) 0.65578(11) -0.2842(2) 0.0323(6) Uani 1 1 d .
C29 C 0.1464(2) 0.65888(11) -0.3291(2) 0.0332(6) Uani 1 1 d .
H29A H 0.1653 0.6935 -0.3607 0.040 Uiso 1 1 calc R
C30 C 0.2239(2) 0.61243(11) -0.32909(19) 0.0248(5) Uani 1 1 d .
C31 C 0.0607(2) 0.50303(11) -0.1848(2) 0.0270(5) Uani 1 1 d .
H31A H -0.0145 0.5082 -0.1566 0.032 Uiso 1 1 calc R
H31B H 0.1233 0.4934 -0.1316 0.032 Uiso 1 1 calc R
H31C H 0.0526 0.4719 -0.2338 0.032 Uiso 1 1 calc R
C32 C -0.0427(3) 0.70566(13) -0.2878(3) 0.0523(9) Uani 1 1 d .
H32A H -0.0112 0.7375 -0.3241 0.063 Uiso 1 1 calc R
H32B H -0.0524 0.7180 -0.2199 0.063 Uiso 1 1 calc R
H32C H -0.1198 0.6939 -0.3216 0.063 Uiso 1 1 calc R
C33 C 0.3352(2) 0.61712(12) -0.3817(2) 0.0344(6) Uani 1 1 d .
H33A H 0.3395 0.6555 -0.4107 0.041 Uiso 1 1 calc R
H33B H 0.3327 0.5883 -0.4346 0.041 Uiso 1 1 calc R
H33C H 0.4052 0.6106 -0.3338 0.041 Uiso 1 1 calc R
C34 C 0.2437(2) 0.51793(11) 0.26792(18) 0.0251(5) Uani 1 1 d .
H34A H 0.2066 0.4883 0.2223 0.030 Uiso 1 1 calc R
H34B H 0.2083 0.5556 0.2481 0.030 Uiso 1 1 calc R
C35 C 0.2244(2) 0.50415(15) 0.3743(2) 0.0387(7) Uani 1 1 d .
H35A H 0.1603 0.4756 0.3768 0.046 Uiso 1 1 calc R
H35B H 0.2043 0.5391 0.4104 0.046 Uiso 1 1 calc R
C36 C 0.3439(3) 0.47977(13) 0.4176(2) 0.0360(6) Uani 1 1 d .
H36A H 0.3577 0.4859 0.4904 0.043 Uiso 1 1 calc R
H36B H 0.3498 0.4383 0.4032 0.043 Uiso 1 1 calc R
C37 C 0.4285(2) 0.51407(12) 0.36400(18) 0.0288(6) Uani 1 1 d .
H37A H 0.4421 0.5523 0.3949 0.035 Uiso 1 1 calc R
H37B H 0.5056 0.4941 0.3648 0.035 Uiso 1 1 calc R

loop_
_atom_site_aniso_label
_atom_site_aniso_U_11
_atom_site_aniso_U_22
_atom_site_aniso_U_33
_atom_site_aniso_U_23
_atom_site_aniso_U_13
_atom_site_aniso_U_12
CA1 0.0140(2) 0.0120(2) 0.0128(2) -0.00035(17) 0.00288(15) 0.00184(16)
O1 0.0176(8) 0.0176(8) 0.0198(8) -0.0003(6) 0.0036(6) -0.0032(6)
C1 0.0178(11) 0.0179(11) 0.0145(10) -0.0013(8) 0.0040(8) -0.0031(8)
K1 0.0371(3) 0.0253(3) 0.0247(3) -0.0015(2) 0.0009(2) 0.0076(2)
O2 0.0274(9) 0.0190(9) 0.0241(9) -0.0011(7) 0.0050(7) 0.0080(7)
C2 0.0219(12) 0.0202(12) 0.0264(12) -0.0030(9) 0.0031(9) 0.0002(9)
C3 0.0140(10) 0.0183(11) 0.0198(11) 0.0012(9) 0.0031(8) -0.0009(8)
O3 0.0189(8) 0.0229(9) 0.0196(8) 0.0010(6) 0.0006(6) 0.0042(6)
O4 0.0196(8) 0.0375(10) 0.0189(8) 0.0037(7) 0.0036(6) 0.0014(7)
C4 0.0154(10) 0.0188(11) 0.0195(11) -0.0016(9) 0.0029(8) -0.0007(8)
C5 0.0213(11) 0.0190(12) 0.0227(12) -0.0033(9) 0.0049(9) -0.0036(9)
C6 0.0219(12) 0.0176(12) 0.0307(13) 0.0008(10) 0.0047(10) -0.0020(9)
C7 0.0235(12) 0.0213(12) 0.0240(12) 0.0067(9) 0.0036(9) -0.0013(9)
C8 0.0177(11) 0.0200(12) 0.0221(11) 0.0004(9) 0.0052(9) -0.0013(9)
C9 0.0259(12) 0.0223(12) 0.0192(11) -0.0016(9) 0.0045(9) -0.0004(9)
C10 0.0372(15) 0.0190(13) 0.0366(15) 0.0019(11) 0.0085(12) -0.0011(11)
C11 0.0307(14) 0.0267(13) 0.0189(12) 0.0021(10) 0.0039(10) -0.0030(10)
C12 0.0204(11) 0.0187(12) 0.0249(12) -0.0041(9) 0.0011(9) 0.0020(9)
C13 0.0283(13) 0.0194(13) 0.0438(16) -0.0029(11) 0.0135(11) -0.0005(10)
C14 0.0210(11) 0.0132(11) 0.0292(13) -0.0030(9) 0.0046(9) 0.0017(8)
C15 0.0242(13) 0.0299(14) 0.0298(13) -0.0065(11) 0.0032(10) 0.0002(10)
C16 0.0315(14) 0.0427(17) 0.0278(14) -0.0040(12) 0.0063(11) 0.0020(12)
C17 0.0289(14) 0.0260(14) 0.0422(16) 0.0020(11) 0.0149(12) 0.0020(11)
C18 0.0202(12) 0.0221(13) 0.0476(17) -0.0024(11) 0.0051(11) 0.0009(10)
C19 0.0231(12) 0.0156(12) 0.0359(14) -0.0027(10) 0.0017(10) 0.0015(9)
C20 0.0263(15) 0.079(3) 0.0338(16) -0.0187(16) 0.0009(12) -0.0067(15)
C21 0.0389(17) 0.050(2) 0.056(2) 0.0049(16) 0.0244(15) 0.0020(14)
C22 0.0268(14) 0.0443(18) 0.0414(17) -0.0124(13) -0.0004(12) -0.0038(12)
C23 0.0170(11) 0.0203(12) 0.0198(11) 0.0048(9) 0.0045(8) 0.0016(9)
C24 0.0241(12) 0.0235(13) 0.0233(12) 0.0002(10) 0.0018(9) 0.0024(9)
C25 0.0180(11) 0.0190(12) 0.0191(11) -0.0003(9) -0.0021(8) 0.0004(8)
C26 0.0190(11) 0.0197(12) 0.0234(12) -0.0011(9) -0.0005(9) 0.0003(9)
C27 0.0173(11) 0.0250(13) 0.0373(14) -0.0041(11) 0.0000(10) 0.0007(9)
C28 0.0239(13) 0.0183(13) 0.0531(18) -0.0020(12) -0.0034(12) 0.0018(10)
C29 0.0276(14) 0.0179(13) 0.0524(18) 0.0088(12) -0.0028(12) 0.0001(10)
C30 0.0206(12) 0.0232(13) 0.0298(13) 0.0047(10) -0.0008(10) -0.0004(9)
C31 0.0208(12) 0.0281(14) 0.0334(14) 0.0069(11) 0.0085(10) 0.0026(10)
C32 0.0349(17) 0.0217(15) 0.100(3) 0.0048(16) 0.0052(17) 0.0078(12)
C33 0.0306(14) 0.0282(15) 0.0453(17) 0.0149(12) 0.0084(12) 0.0005(11)
C34 0.0188(12) 0.0316(14) 0.0255(13) 0.0019(10) 0.0051(9) 0.0025(10)
C35 0.0267(14) 0.065(2) 0.0250(14) 0.0004(13) 0.0077(11) -0.0051(13)
C36 0.0432(17) 0.0436(17) 0.0218(13) 0.0039(12) 0.0069(11) -0.0005(13)
C37 0.0248(13) 0.0432(16) 0.0181(12) -0.0002(11) 0.0008(9) 0.0034(11)

loop_
_atom_type_symbol
_atom_type_description
_atom_type_scat_dispersion_real
_atom_type_scat_dispersion_imag
_atom_type_scat_source
C C 0.0033 0.0016 'International Tables Vol C Tables 4.2.6.8 and 6.1.1.4'
H H 0.0000 0.0000 'International Tables Vol C Tables 4.2.6.8 and 6.1.1.4'
O O 0.0106 0.0060 'International Tables Vol C Tables 4.2.6.8 and 6.1.1.4'
K K 0.2009 0.2494 'International Tables Vol C Tables 4.2.6.8 and 6.1.1.4'
Ca Ca 0.2262 0.3064 'International Tables Vol C Tables 4.2.6.8 and 6.1.1.4'

loop_
_geom_angle_atom_site_label_1
_geom_angle_atom_site_label_2
_geom_angle_atom_site_label_3
_geom_angle
_geom_angle_site_symmetry_1
_geom_angle_site_symmetry_3
O2 CA1 O3 150.35(6) . 3_665
O2 CA1 O1 118.35(6) . .
O3 CA1 O1 91.12(6) 3_665 .
O2 CA1 O1 87.08(6) . 3_665
O3 CA1 O1 98.06(6) 3_665 3_665
O1 CA1 O1 75.56(6) . 3_665
O2 CA1 O4 88.10(6) . .
O3 CA1 O4 87.02(6) 3_665 .
O1 CA1 O4 105.27(6) . .
O1 CA1 O4 174.86(6) 3_665 .
O2 CA1 C1 108.35(6) . .
O3 CA1 C1 100.39(6) 3_665 .
O1 CA1 C1 22.27(5) . .
O1 CA1 C1 94.34(6) 3_665 .
O4 CA1 C1 85.49(6) . .
O2 CA1 C1 89.69(6) . 3_665
O3 CA1 C1 86.67(6) 3_665 3_665
O1 CA1 C1 90.48(5) . 3_665
O1 CA1 C1 18.68(5) 3_665 3_665
O4 CA1 C1 163.13(6) . 3_665
C1 CA1 C1 111.04(4) . 3_665
O2 CA1 C9 75.85(6) . 3_665
O3 CA1 C9 78.87(6) 3_665 3_665
O1 CA1 C9 141.01(6) . 3_665
O1 CA1 C9 68.85(5) 3_665 3_665
O4 CA1 C9 111.62(6) . 3_665
C1 CA1 C9 162.71(6) . 3_665
C1 CA1 C9 51.73(5) 3_665 3_665
O2 CA1 C37 99.39(6) . .
O3 CA1 C37 68.82(6) 3_665 .
O1 CA1 C37 113.81(6) . .
O1 CA1 C37 163.27(6) 3_665 .
O4 CA1 C37 20.61(6) . .
C1 CA1 C37 98.16(6) . .
C1 CA1 C37 144.94(6) 3_665 .
C9 CA1 C37 97.63(6) 3_665 .
O2 CA1 C23 138.11(6) . 3_665
O3 CA1 C23 12.25(6) 3_665 3_665
O1 CA1 C23 103.34(6) . 3_665
O1 CA1 C23 100.11(5) 3_665 3_665
O4 CA1 C23 84.69(6) . 3_665
C1 CA1 C23 112.10(6) . 3_665
C1 CA1 C23 85.83(5) 3_665 3_665
C9 CA1 C23 68.84(6) 3_665 3_665
C37 CA1 C23 64.86(6) . 3_665
O2 CA1 C2 87.61(6) . .
O3 CA1 C2 119.05(6) 3_665 .
O1 CA1 C2 43.15(5) . .
O1 CA1 C2 103.26(6) 3_665 .
O4 CA1 C2 74.74(6) . .
C1 CA1 C2 22.88(5) . .
C1 CA1 C2 121.88(6) 3_665 .
C9 CA1 C2 161.79(6) 3_665 .
C37 CA1 C2 92.46(6) . .
C23 CA1 C2 129.35(6) 3_665 .
O2 CA1 C12 7.75(6) . .
O3 CA1 C12 143.21(6) 3_665 .
O1 CA1 C12 125.67(6) . .
O1 CA1 C12 91.71(6) 3_665 .
O4 CA1 C12 83.70(6) . .
C1 CA1 C12 114.19(6) . .
C1 CA1 C12 92.08(6) 3_665 .
C9 CA1 C12 71.80(6) 3_665 .
C37 CA1 C12 93.25(6) . .
C23 CA1 C12 130.98(6) 3_665 .
C2 CA1 C12 92.60(6) . .
C1 O1 CA1 117.19(13) . .
C1 O1 CA1 127.25(13) . 3_665
CA1 O1 CA1 104.44(6) . 3_665
C1 O1 K1 113.22(13) . 3_665
CA1 O1 K1 95.71(5) . 3_665
CA1 O1 K1 92.05(5) 3_665 3_665
C2 C1 O1 123.6(2) . .
C2 C1 C3 120.7(2) . .
O1 C1 C3 115.69(18) . .
C2 C1 CA1 90.76(15) . .
O1 C1 CA1 40.54(9) . .
C3 C1 CA1 140.51(14) . .
C2 C1 CA1 120.81(16) . 3_665
O1 C1 CA1 34.07(9) . 3_665
C3 C1 CA1 107.30(13) . 3_665
CA1 C1 CA1 68.96(4) . 3_665
O2 K1 O3 117.25(5) . .
O2 K1 O1 69.86(5) . 3_665
O3 K1 O1 71.29(5) . 3_665
O2 K1 C12 25.06(5) . .
O3 K1 C12 139.66(6) . .
O1 K1 C12 91.38(5) 3_665 .
O2 K1 C13 47.32(6) . .
O3 K1 C13 164.39(6) . .
O1 K1 C13 100.96(6) 3_665 .
C12 K1 C13 24.89(6) . .
O2 K1 C25 131.59(6) . .
O3 K1 C25 47.38(5) . .
O1 K1 C25 118.60(5) 3_665 .
C12 K1 C25 131.63(6) . .
C13 K1 C25 137.34(7) . .
O2 K1 CA1 35.27(4) . .
O3 K1 CA1 86.48(4) . .
O1 K1 CA1 38.72(3) 3_665 .
C12 K1 CA1 60.12(5) . .
C13 K1 CA1 79.47(5) . .
C25 K1 CA1 121.73(4) . .
O2 K1 CA1 93.03(4) . 3_665
O3 K1 CA1 34.71(3) . 3_665
O1 K1 CA1 36.71(3) 3_665 3_665
C12 K1 CA1 118.04(5) . 3_665
C13 K1 CA1 135.31(5) . 3_665
C25 K1 CA1 81.90(4) . 3_665
CA1 K1 CA1 57.970(14) . 3_665
C12 O2 CA1 159.22(15) . .
C12 O2 K1 97.37(13) . .
CA1 O2 K1 101.20(6) . .
C1 C2 CA1 66.36(13) . .
C4 C3 C8 119.6(2) . .
C4 C3 C1 119.75(19) . .
C8 C3 C1 120.6(2) . .
C23 O3 CA1 146.92(15) . 3_665
C23 O3 K1 111.13(13) . .
CA1 O3 K1 101.58(6) 3_665 .
C37 O4 C34 108.22(17) . .
C37 O4 CA1 123.36(14) . .
C34 O4 CA1 128.38(13) . .
C5 C4 C3 119.4(2) . .
C5 C4 C9 119.3(2) . .
C3 C4 C9 121.3(2) . .
C6 C5 C4 121.9(2) . .
C7 C6 C5 117.8(2) . .
C7 C6 C10 121.9(2) . .
C5 C6 C10 120.3(2) . .
C6 C7 C8 122.1(2) . .
C7 C8 C3 119.1(2) . .
C7 C8 C11 119.6(2) . .
C3 C8 C11 121.2(2) . .
C4 C9 CA1 106.74(14) . 3_665
O2 C12 C13 124.8(2) . .
O2 C12 C14 114.7(2) . .
C13 C12 C14 120.6(2) . .
O2 C12 K1 57.57(11) . .
C13 C12 K1 79.39(16) . .
C14 C12 K1 140.33(15) . .
O2 C12 CA1 13.02(10) . .
C13 C12 CA1 127.85(17) . .
C14 C12 CA1 109.95(14) . .
K1 C12 CA1 69.35(5) . .
C12 C13 K1 75.73(15) . .
C19 C14 C15 119.5(2) . .
C19 C14 C12 121.0(2) . .
C15 C14 C12 119.3(2) . .
C16 C15 C14 119.2(2) . .
C16 C15 C20 119.9(2) . .
C14 C15 C20 120.9(2) . .
C17 C16 C15 121.7(3) . .
C18 C17 C16 118.1(2) . .
C18 C17 C21 121.1(3) . .
C16 C17 C21 120.8(3) . .
C17 C18 C19 122.1(2) . .
C18 C19 C14 119.4(2) . .
C18 C19 C22 120.1(2) . .
C14 C19 C22 120.5(2) . .
O3 C23 C24 125.6(2) . .
O3 C23 C25 114.7(2) . .
C24 C23 C25 119.7(2) . .
O3 C23 CA1 20.83(10) . 3_665
C24 C23 CA1 105.18(16) . 3_665
C25 C23 CA1 134.97(15) . 3_665
C30 C25 C26 119.6(2) . .
C30 C25 C23 120.8(2) . .
C26 C25 C23 119.6(2) . .
C30 C25 K1 81.78(14) . .
C26 C25 K1 100.45(14) . .
C23 C25 K1 86.65(13) . .
C27 C26 C25 119.1(2) . .
C27 C26 C31 120.2(2) . .
C25 C26 C31 120.7(2) . .
C26 C27 C28 122.1(2) . .
C29 C28 C27 118.0(2) . .
C29 C28 C32 121.2(3) . .
C27 C28 C32 120.8(3) . .
C28 C29 C30 121.7(2) . .
C29 C30 C25 119.5(2) . .
C29 C30 C33 120.0(2) . .
C25 C30 C33 120.5(2) . .
O4 C34 C35 106.7(2) . .
O4 C34 CA1 32.63(9) . .
C35 C34 CA1 139.19(16) . .
C34 C35 C36 103.2(2) . .
C37 C36 C35 101.8(2) . .
O4 C37 C36 104.6(2) . .
O4 C37 CA1 36.04(9) . .
C36 C37 CA1 135.24(17) . .

loop_
_geom_bond_atom_site_label_1
_geom_bond_atom_site_label_2
_geom_bond_distance
_geom_bond_site_symmetry_2
CA1 O2 2.2080(16) .
CA1 O3 2.2265(16) 3_665
CA1 O1 2.3013(16) .
CA1 O1 2.3477(16) 3_665
CA1 O4 2.4058(17) .
CA1 C1 3.150(2) .
CA1 C1 3.336(2) 3_665
CA1 C9 3.383(2) 3_665
CA1 C37 3.416(2) .
CA1 C23 3.417(2) 3_665
CA1 C2 3.438(2) .
CA1 C12 3.475(2) .
O1 C1 1.342(3) .
O1 CA1 2.3477(16) 3_665
O1 K1 2.8424(16) 3_665
C1 C2 1.337(3) .
C1 C3 1.506(3) .
C1 CA1 3.336(2) 3_665
K1 O2 2.6332(18) .
K1 O3 2.7025(17) .
K1 O1 2.8424(16) 3_665
K1 C12 3.094(2) .
K1 C13 3.138(3) .
K1 C25 3.153(2) .
K1 CA1 3.8309(8) 3_665
O2 C12 1.322(3) .
C3 C4 1.398(3) .
C3 C8 1.403(3) .
O3 C23 1.328(3) .
O3 CA1 2.2265(16) 3_665
O4 C37 1.439(3) .
O4 C34 1.452(3) .
C4 C5 1.395(3) .
C4 C9 1.510(3) .
C5 C6 1.389(3) .
C6 C7 1.385(3) .
C6 C10 1.508(3) .
C7 C8 1.396(3) .
C8 C11 1.512(3) .
C9 CA1 3.383(2) 3_665
C12 C13 1.344(3) .
C12 C14 1.508(3) .
C14 C19 1.396(3) .
C14 C15 1.403(3) .
C15 C16 1.391(4) .
C15 C20 1.503(4) .
C16 C17 1.388(4) .
C17 C18 1.378(4) .
C17 C21 1.516(4) .
C18 C19 1.387(4) .
C19 C22 1.503(4) .
C23 C24 1.329(3) .
C23 C25 1.506(3) .
C23 CA1 3.417(2) 3_665
C25 C30 1.398(3) .
C25 C26 1.411(3) .
C26 C27 1.387(3) .
C26 C31 1.506(3) .
C27 C28 1.393(4) .
C28 C29 1.388(4) .
C28 C32 1.508(4) .
C29 C30 1.395(3) .
C30 C33 1.521(4) .
C34 C35 1.514(4) .
C35 C36 1.526(4) .
C36 C37 1.497(4) .
